data_7016648
loop_
_publ_author_name
'Ling, Irene'
'Alias, Yatimah'
'Sobolev, Alexandre N.'
'Skelton, Brian W.'
'Raston, Colin L.'

_publ_section_title
;
 Site specific Co(iii) sarcophagine binding in multi-component
 phosphonium and p-sulfonatocalix[4]arene systems.
;
_journal_issue 40
_journal_name_full 'Dalton transactions (Cambridge, England : 2003)'
_journal_page_first 10337
_journal_page_last 10344
_journal_paper_doi 10.1039/c1dt10550g
_journal_volume 40
_journal_year 2011
_chemical_formula_moiety
;

C28 H19 O16 S4, C14 H30 Cl2 Co N6, 2(C25 H22 P), 11(H2O)

;
_chemical_formula_sum 'C92 H115 Cl2 Co N6 O27 P2 S4'
_chemical_formula_weight 2056.91
_chemical_name_systematic
;

?

;
_space_group_IT_number 14
_symmetry_cell_setting monoclinic
_symmetry_space_group_name_Hall '-P 2yn'
_symmetry_space_group_name_H-M 'P 1 21/n 1'
_atom_sites_solution_hydrogens geom
_atom_sites_solution_primary direct
_atom_sites_solution_secondary difmap
_audit_creation_date 2010-02-18T13:20:04-00:00
_audit_creation_method 'WinGX routine CIF_UPDATE'
_cell_angle_alpha 90
_cell_angle_beta 96.836(2)
_cell_angle_gamma 90
_cell_formula_units_Z 4
_cell_length_a 25.9289(5)
_cell_length_b 14.8497(3)
_cell_length_c 27.6134(6)
_cell_measurement_reflns_used 21351
_cell_measurement_temperature 100(2)
_cell_measurement_theta_max 29.2715
_cell_measurement_theta_min 3.5956
_cell_volume 10556.6(4)
_computing_cell_refinement
;

CrysAlisPro, Oxford Diffraction Ltd.,

Version 1.171.33.41 (release 06-05-2009 CrysAlis171 .NET)

(compiled May 6 2009,17:20:42)

;
_computing_data_collection
;

CrysAlisPro, Oxford Diffraction Ltd.,

Version 1.171.33.41 (release 06-05-2009 CrysAlis171 .NET)

(compiled May 6 2009,17:20:42)

;
_computing_data_reduction
;

CrysAlisPro, Oxford Diffraction Ltd.,

Version 1.171.33.41 (release 06-05-2009 CrysAlis171 .NET)

(compiled May 6 2009,17:20:42)

;
_computing_molecular_graphics 'OrtepII (Johnson, C. K. (1976)'
_computing_publication_material 'WinGX Farrugia, L. J. (1999)'
_computing_structure_refinement 'SHELXL-97 (Sheldrick, 2008)'
_diffrn_ambient_temperature 100(2)
_diffrn_detector_area_resol_mean 10.4738
_diffrn_measured_fraction_theta_full 0.993
_diffrn_measured_fraction_theta_max 0.908
_diffrn_measurement_device_type 'Oxford Diffraction, Ruby, Gemini ultra'
_diffrn_measurement_method '\w scans'
_diffrn_orient_matrix_UB_11 0.0215116993
_diffrn_orient_matrix_UB_12 0.0060117031
_diffrn_orient_matrix_UB_13 -0.0132776845
_diffrn_orient_matrix_UB_21 0.0166586475
_diffrn_orient_matrix_UB_22 0.0039243229
_diffrn_orient_matrix_UB_23 0.0221901215
_diffrn_orient_matrix_UB_31 0.0041164141
_diffrn_orient_matrix_UB_32 -0.0472213656
_diffrn_orient_matrix_UB_33 0.00016466
_diffrn_radiation_monochromator graphite
_diffrn_radiation_type MoK\a
_diffrn_radiation_wavelength 0.71073
_diffrn_reflns_av_R_equivalents 0.0513
_diffrn_reflns_av_unetI/netI 0.1017
_diffrn_reflns_limit_h_max 35
_diffrn_reflns_limit_h_min -29
_diffrn_reflns_limit_k_max 17
_diffrn_reflns_limit_k_min -19
_diffrn_reflns_limit_l_max 37
_diffrn_reflns_limit_l_min -35
_diffrn_reflns_number 95106
_diffrn_reflns_theta_full 27.5
_diffrn_reflns_theta_max 29.35
_diffrn_reflns_theta_min 3.6
_exptl_absorpt_coefficient_mu 0.396
_exptl_absorpt_correction_T_max 1
_exptl_absorpt_correction_T_min 0.94349
_exptl_absorpt_correction_type multi-scan
_exptl_absorpt_process_details
;

CrysAlisPro, Oxford Diffraction Ltd.,

Version 1.171.33.41 (release 06-05-2009 CrysAlis171 .NET)

(compiled May 6 2009,17:20:42)

Empirical absorption correction using spherical harmonics,

implemented in SCALE3 ABSPACK scaling algorithm.

;
_exptl_crystal_colour pale_yellow
_exptl_crystal_density_diffrn 1.294
_exptl_crystal_density_method 'not measured'
_exptl_crystal_description plate
_exptl_crystal_F_000 4320
_exptl_crystal_size_max 0.52
_exptl_crystal_size_mid 0.33
_exptl_crystal_size_min 0.13
_platon_squeeze_details
;

;
_refine_diff_density_max 1.833
_refine_diff_density_min -1.66
_refine_diff_density_rms 0.131
_refine_ls_extinction_method none
_refine_ls_goodness_of_fit_ref 1.107
_refine_ls_hydrogen_treatment constr
_refine_ls_matrix_type full
_refine_ls_number_parameters 1271
_refine_ls_number_reflns 26352
_refine_ls_number_restraints 200
_refine_ls_restrained_S_all 1.118
_refine_ls_R_factor_all 0.1892
_refine_ls_R_factor_gt 0.1172
_refine_ls_shift/su_max 0.003
_refine_ls_shift/su_mean 0.001
_refine_ls_structure_factor_coef Fsqd
_refine_ls_weighting_details 'calc w=1/[\s^2^(Fo^2^)+(0.2000P)^2^] where P=(Fo^2^+2Fc^2^)/3'
_refine_ls_weighting_scheme calc
_refine_ls_wR_factor_gt 0.3335
_refine_ls_wR_factor_ref 0.3626
_reflns_number_gt 12651
_reflns_number_total 26352
_reflns_threshold_expression >2\s(I)
_cod_data_source_file c1dt10550g.txt
_cod_data_source_block 090722b
_cod_original_sg_symbol_Hall -P_2yn
_cod_database_code 7016648

loop_
_symmetry_equiv_pos_as_xyz
'x, y, z'
'-x+1/2, y+1/2, -z+1/2'
'-x, -y, -z'
'x-1/2, -y-1/2, z-1/2'

loop_
_atom_site_label
_atom_site_type_symbol
_atom_site_fract_x
_atom_site_fract_y
_atom_site_fract_z
_atom_site_U_iso_or_equiv
_atom_site_adp_type
_atom_site_occupancy
_atom_site_symmetry_multiplicity
_atom_site_calc_flag
_atom_site_refinement_flags
_atom_site_disorder_assembly
_atom_site_disorder_group
Co1 Co 0.37350(3) 0.63250(7) 0.35385(3) 0.0560(3) Uani 1 1 d . . .
Cl1 Cl 0.25174(8) 0.65493(15) 0.47124(8) 0.0814(6) Uani 1 1 d . . .
C1 C 0.2977(3) 0.6463(5) 0.4272(3) 0.0571(14) Uani 1 1 d U . .
C2A C 0.3492(3) 0.6186(6) 0.4583(3) 0.082(2) Uani 1 1 d U . .
H2A1 H 0.3624 0.6693 0.4796 0.099 Uiso 1 1 calc R . .
H2A2 H 0.343 0.5666 0.4793 0.099 Uiso 1 1 calc R . .
N3A N 0.3880(3) 0.5944(5) 0.4250(3) 0.094(2) Uani 1 1 d U . .
H3A H 0.4196 0.6198 0.4375 0.112 Uiso 1 1 calc R . .
C4A C 0.3952(5) 0.4889(9) 0.4256(5) 0.135(3) Uani 1 1 d U . .
H4A1 H 0.4085 0.4672 0.4586 0.163 Uiso 1 1 calc R . .
H4A2 H 0.362 0.4579 0.4146 0.163 Uiso 1 1 calc R . .
C5A C 0.4346(5) 0.4738(9) 0.3899(5) 0.143(3) Uani 1 1 d U . .
H5A1 H 0.441 0.4087 0.3857 0.171 Uiso 1 1 calc R . .
H5A2 H 0.4679 0.5038 0.4014 0.171 Uiso 1 1 calc R . .
N6A N 0.4091(3) 0.5170(7) 0.3405(3) 0.117(2) Uani 1 1 d U . .
H6A H 0.3824 0.4779 0.3292 0.141 Uiso 1 1 calc R . .
C7A C 0.4466(4) 0.5122(9) 0.3031(4) 0.128(3) Uani 1 1 d DU . .
H7A1 H 0.434 0.4692 0.2769 0.153 Uiso 1 1 calc R . .
H7A2 H 0.4812 0.4921 0.3183 0.153 Uiso 1 1 calc R . .
C2B C 0.2998(3) 0.7363(5) 0.4047(3) 0.0761(19) Uani 1 1 d U . .
H2B1 H 0.2665 0.7483 0.3842 0.091 Uiso 1 1 calc R . .
H2B2 H 0.3043 0.7825 0.4307 0.091 Uiso 1 1 calc R . .
N3B N 0.3427(3) 0.7440(4) 0.3743(3) 0.0775(17) Uani 1 1 d U . .
H3B H 0.3299 0.775 0.3462 0.093 Uiso 1 1 calc R . .
C4B C 0.3918(4) 0.7958(7) 0.3978(4) 0.105(2) Uani 1 1 d DU . .
H4B1 H 0.383 0.8596 0.4031 0.126 Uiso 1 1 calc R . .
H4B2 H 0.4048 0.7687 0.4297 0.126 Uiso 1 1 calc R . .
C5B C 0.4313(4) 0.7897(8) 0.3646(4) 0.115(3) Uani 1 1 d U . .
H5B1 H 0.4634 0.8213 0.3783 0.138 Uiso 1 1 calc R . .
H5B2 H 0.4187 0.8169 0.3326 0.138 Uiso 1 1 calc R . .
N6B N 0.4412(3) 0.6918(6) 0.3592(3) 0.098(2) Uani 1 1 d U . .
H6B H 0.4591 0.673 0.3887 0.118 Uiso 1 1 calc R . .
C7B C 0.4760(3) 0.6683(7) 0.3197(3) 0.097(2) Uani 1 1 d DU . .
H7B1 H 0.4861 0.7244 0.304 0.116 Uiso 1 1 calc R . .
H7B2 H 0.5081 0.6389 0.3352 0.116 Uiso 1 1 calc R . .
C2C C 0.2783(4) 0.5696(6) 0.3933(3) 0.086(2) Uani 1 1 d U . .
H2C1 H 0.2846 0.5115 0.4105 0.103 Uiso 1 1 calc R . .
H2C2 H 0.2404 0.576 0.384 0.103 Uiso 1 1 calc R . .
N3C N 0.3053(2) 0.5698(4) 0.3481(2) 0.0765(16) Uani 1 1 d U . .
H3C H 0.3113 0.51 0.3405 0.092 Uiso 1 1 calc R . .
C4C C 0.2743(4) 0.6132(8) 0.3017(4) 0.101(2) Uani 1 1 d U . .
H4C1 H 0.2418 0.5796 0.2914 0.121 Uiso 1 1 calc R . .
H4C2 H 0.2656 0.6769 0.3076 0.121 Uiso 1 1 calc R . .
C5C C 0.3114(4) 0.6059(8) 0.2644(4) 0.102(2) Uani 1 1 d U . .
H5C1 H 0.3191 0.5419 0.2581 0.123 Uiso 1 1 calc R . .
H5C2 H 0.2965 0.6341 0.2333 0.123 Uiso 1 1 calc R . .
N6C N 0.3580(3) 0.6526(6) 0.2844(2) 0.0917(19) Uani 1 1 d U . .
H6C H 0.3515 0.7139 0.2802 0.11 Uiso 1 1 calc R . .
C7C C 0.3993(3) 0.6289(8) 0.2529(3) 0.104(2) Uani 1 1 d DU . .
H7C1 H 0.3879 0.576 0.2326 0.125 Uiso 1 1 calc R . .
H7C2 H 0.4042 0.6799 0.2308 0.125 Uiso 1 1 calc R . .
C8 C 0.4498(3) 0.6079(8) 0.2823(3) 0.108(2) Uani 1 1 d DU . .
Cl2 Cl 0.49261(13) 0.6026(4) 0.23413(15) 0.183(3) Uani 1 1 d U . .
P2 P -0.04239(5) 0.78140(8) 0.53187(5) 0.0296(3) Uani 1 1 d . . .
C211 C -0.04498(18) 0.7196(3) 0.47590(19) 0.0311(11) Uani 1 1 d . . .
C212 C -0.0423(2) 0.7633(4) 0.4322(2) 0.0413(13) Uani 1 1 d . . .
H212 H -0.0382 0.8268 0.4316 0.05 Uiso 1 1 calc R . .
C213 C -0.0458(2) 0.7134(4) 0.3882(2) 0.0404(13) Uani 1 1 d . . .
H213 H -0.0441 0.7437 0.3581 0.048 Uiso 1 1 calc R . .
C214 C -0.0517(2) 0.6219(4) 0.3888(2) 0.0399(13) Uani 1 1 d . . .
H214 H -0.0547 0.5889 0.3592 0.048 Uiso 1 1 calc R . .
C215 C -0.0534(2) 0.5774(4) 0.4327(2) 0.0414(13) Uani 1 1 d . . .
H215 H -0.0566 0.5137 0.4331 0.05 Uiso 1 1 calc R . .
C216 C -0.0504(2) 0.6256(3) 0.4763(2) 0.0379(12) Uani 1 1 d . . .
H216 H -0.052 0.5948 0.5063 0.046 Uiso 1 1 calc R . .
C221 C -0.10682(18) 0.8155(3) 0.54214(19) 0.0305(11) Uani 1 1 d . . .
C222 C -0.1460(2) 0.8182(3) 0.5034(2) 0.0368(12) Uani 1 1 d . . .
H222 H -0.139 0.8009 0.4717 0.044 Uiso 1 1 calc R . .
C223 C -0.1953(2) 0.8462(3) 0.5110(2) 0.0433(14) Uani 1 1 d . . .
H223 H -0.2223 0.8474 0.4845 0.052 Uiso 1 1 calc R . .
C224 C -0.2053(2) 0.8720(3) 0.5563(2) 0.0453(14) Uani 1 1 d . . .
H224 H -0.2393 0.8908 0.5612 0.054 Uiso 1 1 calc R . .
C225 C -0.1663(2) 0.8711(4) 0.5955(3) 0.0507(15) Uani 1 1 d . . .
H225 H -0.1733 0.8904 0.6269 0.061 Uiso 1 1 calc R . .
C226 C -0.1164(2) 0.8415(3) 0.5881(2) 0.0432(13) Uani 1 1 d . . .
H226 H -0.0895 0.8394 0.6146 0.052 Uiso 1 1 calc R . .
C231 C -0.01315(19) 0.7134(3) 0.58113(18) 0.0314(11) Uani 1 1 d . . .
C232 C -0.0433(2) 0.6674(3) 0.6116(2) 0.0406(13) Uani 1 1 d . . .
H232 H -0.0801 0.6726 0.6068 0.049 Uiso 1 1 calc R . .
C233 C -0.0193(2) 0.6142(4) 0.6489(2) 0.0481(15) Uani 1 1 d . . .
H233 H -0.0397 0.5836 0.6701 0.058 Uiso 1 1 calc R . .
C234 C 0.0347(2) 0.6053(4) 0.6554(2) 0.0415(13) Uani 1 1 d . . .
H234 H 0.051 0.5685 0.6809 0.05 Uiso 1 1 calc R . .
C235 C 0.0645(2) 0.6498(3) 0.6247(2) 0.0406(13) Uani 1 1 d . . .
H235 H 0.1012 0.6438 0.629 0.049 Uiso 1 1 calc R . .
C236 C 0.04030(19) 0.7038(3) 0.58741(19) 0.0342(11) Uani 1 1 d . . .
H236 H 0.0607 0.7343 0.5662 0.041 Uiso 1 1 calc R . .
C241 C -0.0025(2) 0.8810(3) 0.52584(19) 0.0331(11) Uani 1 1 d . . .
H24A H 0.0323 0.8611 0.519 0.04 Uiso 1 1 calc R . .
H24B H -0.0181 0.9159 0.4972 0.04 Uiso 1 1 calc R . .
C242 C 0.00399(18) 0.9431(3) 0.56981(18) 0.0291(11) Uani 1 1 d . . .
C243 C -0.0347(2) 1.0030(3) 0.57787(19) 0.0357(12) Uani 1 1 d . . .
H243 H -0.0656 1.0052 0.5557 0.043 Uiso 1 1 calc R . .
C244 C -0.0292(2) 1.0598(4) 0.6178(2) 0.0403(13) Uani 1 1 d . . .
H244 H -0.056 1.1012 0.6227 0.048 Uiso 1 1 calc R . .
C245 C 0.0155(2) 1.0564(3) 0.6508(2) 0.0428(13) Uani 1 1 d . . .
H245 H 0.019 1.0941 0.6787 0.051 Uiso 1 1 calc R . .
C246 C 0.0547(2) 0.9980(3) 0.6426(2) 0.0428(14) Uani 1 1 d . . .
H246 H 0.086 0.9969 0.6644 0.051 Uiso 1 1 calc R . .
C247 C 0.0486(2) 0.9404(3) 0.6025(2) 0.0367(12) Uani 1 1 d . . .
H247 H 0.0754 0.8989 0.5977 0.044 Uiso 1 1 calc R . .
P3 P 0.29035(5) 0.82280(9) 0.78932(5) 0.0355(3) Uani 1 1 d . . .
C311 C 0.22269(19) 0.8235(3) 0.76487(19) 0.0315(11) Uani 1 1 d . . .
C312 C 0.2111(2) 0.8179(3) 0.71466(19) 0.0328(11) Uani 1 1 d . . .
H312 H 0.2382 0.8111 0.6946 0.039 Uiso 1 1 calc R . .
C313 C 0.1597(2) 0.8224(3) 0.6938(2) 0.0348(11) Uani 1 1 d . . .
H313 H 0.1516 0.8187 0.6593 0.042 Uiso 1 1 calc R . .
C314 C 0.1207(2) 0.8321(3) 0.7229(2) 0.0383(13) Uani 1 1 d . . .
H314 H 0.0855 0.832 0.7086 0.046 Uiso 1 1 calc R . .
C315 C 0.1319(2) 0.8420(3) 0.7718(2) 0.0371(12) Uani 1 1 d . . .
H315 H 0.1046 0.8516 0.7914 0.045 Uiso 1 1 calc R . .
C316 C 0.1831(2) 0.8382(3) 0.7937(2) 0.0354(12) Uani 1 1 d . . .
H316 H 0.1909 0.8455 0.828 0.043 Uiso 1 1 calc R . .
C321 C 0.32281(19) 0.7320(3) 0.76320(18) 0.0307(11) Uani 1 1 d . . .
C322 C 0.29709(19) 0.6502(3) 0.75243(19) 0.0313(11) Uani 1 1 d . . .
H322 H 0.2613 0.6442 0.7561 0.038 Uiso 1 1 calc R . .
C323 C 0.3242(2) 0.5788(3) 0.7365(2) 0.0416(14) Uani 1 1 d . . .
H323 H 0.307 0.5228 0.7301 0.05 Uiso 1 1 calc R . .
C324 C 0.3752(2) 0.5860(3) 0.72968(19) 0.0370(12) Uani 1 1 d . . .
H324 H 0.3928 0.5364 0.7173 0.044 Uiso 1 1 calc R . .
C325 C 0.4014(2) 0.6664(4) 0.7409(2) 0.0381(12) Uani 1 1 d . . .
H325 H 0.4372 0.6713 0.7368 0.046 Uiso 1 1 calc R . .
C326 C 0.3759(2) 0.7383(3) 0.7576(2) 0.0368(12) Uani 1 1 d . . .
H326 H 0.3941 0.7928 0.7655 0.044 Uiso 1 1 calc R . .
C331 C 0.3172(2) 0.9266(4) 0.7732(2) 0.0446(14) Uani 1 1 d . . .
C332 C 0.3179(2) 1.0007(4) 0.8049(3) 0.062(2) Uani 1 1 d . . .
H332 H 0.3073 0.9935 0.8365 0.074 Uiso 1 1 calc R . .
C333 C 0.3336(3) 1.0830(5) 0.7904(4) 0.083(3) Uani 1 1 d . . .
H333 H 0.3335 1.1334 0.8116 0.1 Uiso 1 1 calc R . .
C334 C 0.3497(3) 1.0929(4) 0.7446(5) 0.085(3) Uani 1 1 d . . .
H334 H 0.3614 1.1502 0.7352 0.102 Uiso 1 1 calc R . .
C335 C 0.3494(3) 1.0220(4) 0.7123(3) 0.072(2) Uani 1 1 d . . .
H335 H 0.3606 1.0299 0.6811 0.086 Uiso 1 1 calc R . .
C336 C 0.3323(3) 0.9391(4) 0.7266(3) 0.0615(19) Uani 1 1 d . . .
H336 H 0.3307 0.8899 0.7046 0.074 Uiso 1 1 calc R . .
C341 C 0.2981(2) 0.8073(4) 0.8552(2) 0.0470(15) Uani 1 1 d . . .
H34A H 0.3347 0.819 0.8682 0.056 Uiso 1 1 calc R . .
H34B H 0.2762 0.8518 0.87 0.056 Uiso 1 1 calc R . .
C342 C 0.2833(3) 0.7139(4) 0.8701(2) 0.0536(17) Uani 1 1 d . . .
C343 C 0.3212(3) 0.6429(5) 0.8688(2) 0.0597(18) Uani 1 1 d . . .
H343 H 0.3552 0.6554 0.8611 0.072 Uiso 1 1 calc R . .
C344 C 0.3066(4) 0.5565(5) 0.8792(3) 0.071(2) Uani 1 1 d . . .
H344 H 0.332 0.5101 0.8806 0.086 Uiso 1 1 calc R . .
C345 C 0.2567(4) 0.5342(6) 0.8877(3) 0.078(2) Uani 1 1 d . . .
H345 H 0.247 0.4732 0.8916 0.094 Uiso 1 1 calc R . .
C346 C 0.2206(3) 0.6039(5) 0.8904(3) 0.072(2) Uani 1 1 d . . .
H346 H 0.1867 0.5908 0.898 0.087 Uiso 1 1 calc R . .
C347 C 0.2349(3) 0.6922(5) 0.8819(2) 0.0583(17) Uani 1 1 d . . .
H347 H 0.2104 0.739 0.8843 0.07 Uiso 1 1 calc R . .
C11 C 0.1187(2) 0.7627(3) 0.4535(2) 0.0375(12) Uani 1 1 d . . .
C12 C 0.1457(2) 0.8441(3) 0.4561(2) 0.0395(12) Uani 1 1 d . . .
C13 C 0.1645(2) 0.8771(4) 0.4147(2) 0.0432(13) Uani 1 1 d . . .
H13 H 0.1829 0.9325 0.4162 0.052 Uiso 1 1 calc R . .
C14 C 0.1568(2) 0.8306(3) 0.3715(2) 0.0383(12) Uani 1 1 d . . .
C15 C 0.1317(2) 0.7475(4) 0.3692(2) 0.0378(12) Uani 1 1 d . . .
H15 H 0.1276 0.7148 0.3394 0.045 Uiso 1 1 calc R . .
C16 C 0.11269(19) 0.7124(3) 0.40962(19) 0.0340(11) Uani 1 1 d . . .
C17 C 0.0846(2) 0.6215(3) 0.4075(2) 0.0399(13) Uani 1 1 d . . .
H17A H 0.0585 0.6218 0.4309 0.048 Uiso 1 1 calc R . .
H17B H 0.066 0.6128 0.3744 0.048 Uiso 1 1 calc R . .
C21 C 0.1384(2) 0.5174(3) 0.46766(19) 0.0343(11) Uani 1 1 d . . .
C22 C 0.1218(2) 0.5436(3) 0.4194(2) 0.0363(12) Uani 1 1 d . . .
C23 C 0.1400(2) 0.4939(4) 0.3814(2) 0.0410(13) Uani 1 1 d . . .
H23 H 0.1294 0.5103 0.3484 0.049 Uiso 1 1 calc R . .
C24 C 0.1727(2) 0.4223(4) 0.3913(2) 0.0421(13) Uani 1 1 d . . .
C25 C 0.1881(2) 0.3969(4) 0.4389(2) 0.0451(14) Uani 1 1 d . . .
H25 H 0.2106 0.3467 0.4453 0.054 Uiso 1 1 calc R . .
C26 C 0.1713(2) 0.4433(3) 0.4773(2) 0.0375(12) Uani 1 1 d . . .
C27 C 0.1886(2) 0.4130(4) 0.5303(2) 0.0415(13) Uani 1 1 d . . .
H27A H 0.1594 0.4223 0.5499 0.05 Uiso 1 1 calc R . .
H27B H 0.1964 0.3477 0.5304 0.05 Uiso 1 1 calc R . .
C31 C 0.2305(2) 0.5475(4) 0.5771(2) 0.0409(13) Uani 1 1 d . . .
C32 C 0.2360(2) 0.4630(4) 0.5544(2) 0.0403(13) Uani 1 1 d . . .
C33 C 0.2841(2) 0.4238(4) 0.5555(2) 0.0441(13) Uani 1 1 d . . .
H33 H 0.2879 0.3677 0.5398 0.053 Uiso 1 1 calc R . .
C34 C 0.3276(2) 0.4676(4) 0.5803(2) 0.0512(15) Uani 1 1 d . . .
C35 C 0.3229(2) 0.5521(5) 0.6018(2) 0.0511(15) Uani 1 1 d . . .
H35 H 0.3529 0.5817 0.6174 0.061 Uiso 1 1 calc R . .
C36 C 0.2745(2) 0.5928(4) 0.6002(2) 0.0465(14) Uani 1 1 d . . .
C37 C 0.2693(3) 0.6850(4) 0.6226(3) 0.0606(19) Uani 1 1 d . . .
H37A H 0.2381 0.6853 0.6401 0.073 Uiso 1 1 calc R . .
H37B H 0.2999 0.6961 0.6468 0.073 Uiso 1 1 calc R . .
C41 C 0.2157(2) 0.7932(4) 0.5651(2) 0.0435(14) Uani 1 1 d . A .
C42 C 0.2647(2) 0.7608(4) 0.5859(2) 0.0511(16) Uani 1 1 d . . .
C43 C 0.3084(3) 0.8025(6) 0.5713(3) 0.083(3) Uani 1 1 d . A .
H43 H 0.3422 0.784 0.5847 0.099 Uiso 1 1 calc R . .
C44 C 0.3023(3) 0.8731(6) 0.5361(3) 0.084(3) Uani 1 1 d D . .
C45 C 0.2558(3) 0.8985(5) 0.5168(3) 0.072(2) Uani 1 1 d . A .
H45 H 0.2531 0.9441 0.4925 0.086 Uiso 1 1 calc R . .
C46 C 0.2113(3) 0.8622(4) 0.5302(2) 0.0498(15) Uani 1 1 d . . .
C47 C 0.1587(3) 0.8916(4) 0.5057(2) 0.0531(16) Uani 1 1 d . A .
H47A H 0.1587 0.9576 0.5008 0.064 Uiso 1 1 calc R . .
H47B H 0.1318 0.877 0.5271 0.064 Uiso 1 1 calc R . .
O1 O 0.09660(18) 0.7345(3) 0.49360(15) 0.0529(11) Uani 1 1 d . . .
H1 H 0.0953 0.678 0.4939 0.079 Uiso 1 1 calc RD . .
O2 O 0.12028(13) 0.5647(2) 0.50416(14) 0.0376(8) Uani 1 1 d . . .
H2 H 0.1432 0.5668 0.5283 0.056 Uiso 1 1 calc RD . .
O3 O 0.18299(15) 0.5849(3) 0.57749(15) 0.0519(10) Uani 1 1 d . . .
O4 O 0.17143(15) 0.7590(3) 0.57969(15) 0.0451(9) Uani 1 1 d . . .
H4 H 0.1718 0.7026 0.5775 0.068 Uiso 1 1 calc R A .
S1 S 0.17432(8) 0.87887(12) 0.31758(7) 0.0610(5) Uani 1 1 d . . .
O11 O 0.2109(2) 0.9486(4) 0.3318(2) 0.0910(18) Uani 1 1 d . . .
O12 O 0.1968(3) 0.8091(4) 0.2921(2) 0.107(2) Uani 1 1 d . . .
O13 O 0.1264(2) 0.9123(5) 0.2911(2) 0.099(2) Uani 1 1 d . . .
S2 S 0.19131(8) 0.35969(12) 0.34159(7) 0.0633(5) Uani 1 1 d . . .
O21 O 0.1479(3) 0.3006(4) 0.3241(2) 0.099(2) Uani 1 1 d . . .
O22 O 0.2019(3) 0.4213(4) 0.3052(2) 0.107(2) Uani 1 1 d . . .
O23 O 0.2343(3) 0.3063(4) 0.3589(2) 0.099(2) Uani 1 1 d . . .
S3 S 0.38874(7) 0.41303(14) 0.58581(8) 0.0669(5) Uani 1 1 d . . .
O31 O 0.4181(2) 0.4489(5) 0.6304(2) 0.107(2) Uani 1 1 d . . .
O32 O 0.3774(2) 0.3165(4) 0.5916(3) 0.114(2) Uani 1 1 d . . .
O33 O 0.4136(2) 0.4399(6) 0.5466(2) 0.129(3) Uani 1 1 d . . .
S4 S 0.3610(4) 0.9286(8) 0.5316(2) 0.116(5) Uani 0.5 1 d PD A 1
O41 O 0.3901(6) 0.8710(11) 0.5052(7) 0.128(6) Uiso 0.5 1 d PD A 1
O42 O 0.3438(4) 1.0075(7) 0.4958(4) 0.121(3) Uiso 0.5 1 d PD A 1
O43 O 0.3853(4) 0.9603(7) 0.5747(4) 0.134(3) Uiso 0.5 1 d PD A 1
S4' S 0.3609(3) 0.9187(5) 0.5079(3) 0.106(3) Uani 0.5 1 d PD A 2
O44 O 0.3981(7) 0.8451(14) 0.5251(9) 0.156(13) Uiso 0.5 1 d PD A 2
O45 O 0.3491(9) 0.9268(15) 0.4608(5) 0.143(16) Uiso 0.5 1 d PD A 2
O46 O 0.3717(9) 0.9944(13) 0.5400(9) 0.173(12) Uiso 0.5 1 d PD A 2
O1W O 0.4851(5) 0.2816(6) 0.3356(4) 0.177(4) Uani 1 1 d . . .
O2W O 0.3278(5) 0.3028(9) 0.4258(4) 0.204(5) Uani 1 1 d . . .
O3W O 0.3314(3) 0.2041(6) 0.5085(3) 0.131(3) Uani 1 1 d . . .
O5W O 0.4249(3) 0.1758(5) 0.6424(3) 0.117(2) Uani 1 1 d . . .
O6W O 0.0385(2) 0.7995(4) 0.2650(3) 0.101(2) Uani 1 1 d . . .
O7W O 0.4243(4) 0.8528(7) 0.6631(4) 0.075(3) Uani 0.5 1 d P . .
O8W O 0.4567(3) 0.9352(5) 0.7529(3) 0.055(2) Uani 0.5 1 d P . .
O9W O 0.4642(4) 1.0810(9) 0.5681(4) 0.101(4) Uani 0.5 1 d P . .
O10W O 0.3082(3) 0.8271(8) 0.2871(3) 0.077(3) Uani 0.5 1 d P . .
O11W O 0.0559(4) 0.6193(6) 0.2828(3) 0.073(3) Uani 0.5 1 d P . .
O12W O 0.0776(4) 0.3583(9) 0.2478(4) 0.089(4) Uani 0.5 1 d P . .
O13W O 0.0279(3) 0.6152(6) 0.7718(3) 0.064(3) Uani 0.5 1 d P . .
O14W O 0.3298(5) 0.3859(7) 0.3118(4) 0.080(3) Uani 0.5 1 d P . .
O15W O 0.4931(4) 0.6573(10) 0.4547(4) 0.094(4) Uani 0.5 1 d P . .
O16W O 0.4959(6) 1.1649(11) 0.4953(6) 0.129(6) Uani 0.5 1 d P . .
O17W O 0.4201(8) 0.2080(12) 0.3976(8) 0.183(10) Uani 0.5 1 d P . .
O18W O 0.2980(9) 0.208(2) 0.3109(11) 0.29(2) Uani 0.5 1 d P . .

loop_
_atom_site_aniso_label
_atom_site_aniso_U_11
_atom_site_aniso_U_22
_atom_site_aniso_U_33
_atom_site_aniso_U_23
_atom_site_aniso_U_13
_atom_site_aniso_U_12
Co1 0.0312(4) 0.0872(7) 0.0517(5) -0.0321(5) 0.0131(4) -0.0086(4)
Cl1 0.0711(12) 0.1109(16) 0.0715(13) -0.0192(11) 0.0475(10) -0.0338(11)
C1 0.059(3) 0.063(3) 0.056(3) -0.012(3) 0.036(3) -0.014(3)
C2A 0.084(4) 0.100(5) 0.065(4) -0.013(4) 0.019(3) 0.009(4)
N3A 0.089(4) 0.120(5) 0.072(4) -0.011(4) 0.011(3) 0.035(4)
C4A 0.148(7) 0.143(6) 0.115(6) -0.031(5) 0.014(5) 0.041(6)
C5A 0.151(7) 0.156(7) 0.119(6) -0.044(5) 0.009(5) 0.046(6)
N6A 0.105(5) 0.149(6) 0.099(5) -0.058(4) 0.022(4) 0.028(4)
C7A 0.092(5) 0.171(6) 0.121(5) -0.062(5) 0.017(4) 0.019(5)
C2B 0.087(4) 0.072(4) 0.081(4) 0.000(3) 0.057(4) 0.013(3)
N3B 0.090(4) 0.074(4) 0.077(4) -0.003(3) 0.047(3) -0.011(3)
C4B 0.101(5) 0.120(6) 0.099(5) -0.036(5) 0.036(4) -0.028(4)
C5B 0.095(5) 0.144(6) 0.111(6) -0.042(5) 0.040(4) -0.037(5)
N6B 0.060(4) 0.158(5) 0.085(4) -0.044(4) 0.040(3) -0.036(4)
C7B 0.055(4) 0.164(6) 0.077(5) -0.034(4) 0.032(3) -0.020(4)
C2C 0.093(5) 0.090(4) 0.082(4) -0.023(4) 0.038(4) -0.040(4)
N3C 0.069(4) 0.084(4) 0.081(4) -0.033(3) 0.028(3) -0.025(3)
C4C 0.072(4) 0.143(6) 0.090(5) -0.028(5) 0.020(4) -0.026(4)
C5C 0.084(5) 0.148(6) 0.076(5) -0.025(5) 0.015(4) -0.016(5)
N6C 0.066(3) 0.162(6) 0.050(3) -0.013(4) 0.020(3) -0.020(4)
C7C 0.081(4) 0.166(6) 0.071(5) -0.032(4) 0.031(3) -0.012(4)
C8 0.072(4) 0.173(6) 0.085(4) -0.061(4) 0.036(3) -0.011(4)
Cl2 0.101(2) 0.298(8) 0.170(3) -0.128(4) 0.104(2) -0.124(4)
P2 0.0328(7) 0.0237(6) 0.0306(7) 0.0011(5) -0.0032(5) -0.0078(5)
C211 0.028(2) 0.028(3) 0.036(3) 0.000(2) 0.000(2) -0.0045(19)
C212 0.047(3) 0.038(3) 0.036(3) -0.002(2) -0.008(2) -0.004(2)
C213 0.050(3) 0.033(3) 0.037(3) -0.001(2) -0.004(2) 0.001(2)
C214 0.030(3) 0.044(3) 0.045(3) -0.012(3) 0.004(2) -0.002(2)
C215 0.040(3) 0.031(3) 0.056(4) -0.007(3) 0.014(3) -0.006(2)
C216 0.037(3) 0.029(3) 0.049(3) -0.002(2) 0.007(2) -0.012(2)
C221 0.030(3) 0.020(2) 0.041(3) 0.003(2) 0.001(2) -0.0056(18)
C222 0.046(3) 0.024(3) 0.038(3) -0.001(2) -0.005(2) -0.005(2)
C223 0.039(3) 0.027(3) 0.061(4) 0.007(3) -0.004(3) -0.001(2)
C224 0.044(3) 0.025(3) 0.067(4) 0.003(3) 0.008(3) 0.004(2)
C225 0.053(4) 0.044(3) 0.057(4) 0.003(3) 0.017(3) 0.006(3)
C226 0.049(3) 0.032(3) 0.048(4) 0.003(2) 0.003(3) -0.006(2)
C231 0.035(3) 0.026(2) 0.031(3) 0.002(2) -0.003(2) -0.0045(19)
C232 0.034(3) 0.032(3) 0.053(4) 0.012(2) -0.006(2) -0.010(2)
C233 0.057(4) 0.038(3) 0.047(4) 0.009(3) -0.001(3) -0.013(3)
C234 0.048(3) 0.031(3) 0.042(3) -0.002(2) -0.012(3) -0.001(2)
C235 0.046(3) 0.029(3) 0.045(3) -0.002(2) -0.004(3) 0.001(2)
C236 0.035(3) 0.031(3) 0.036(3) -0.003(2) 0.004(2) 0.000(2)
C241 0.033(3) 0.030(3) 0.034(3) 0.005(2) -0.003(2) -0.007(2)
C242 0.035(3) 0.018(2) 0.032(3) 0.0068(19) -0.003(2) -0.0084(18)
C243 0.040(3) 0.025(3) 0.039(3) 0.002(2) -0.008(2) -0.006(2)
C244 0.041(3) 0.033(3) 0.047(3) -0.004(2) 0.001(2) -0.001(2)
C245 0.058(4) 0.025(3) 0.042(3) -0.004(2) -0.004(3) -0.004(2)
C246 0.056(4) 0.028(3) 0.040(3) 0.007(2) -0.016(3) -0.013(2)
C247 0.037(3) 0.026(3) 0.043(3) 0.004(2) -0.007(2) 0.001(2)
P3 0.0381(8) 0.0305(7) 0.0357(8) -0.0103(6) -0.0042(6) 0.0036(5)
C311 0.037(3) 0.022(2) 0.034(3) 0.002(2) -0.002(2) 0.0020(19)
C312 0.037(3) 0.027(3) 0.033(3) -0.005(2) -0.001(2) 0.006(2)
C313 0.040(3) 0.027(3) 0.036(3) -0.003(2) -0.003(2) 0.005(2)
C314 0.038(3) 0.024(3) 0.050(4) 0.007(2) -0.003(2) 0.006(2)
C315 0.038(3) 0.026(3) 0.049(3) 0.005(2) 0.010(2) 0.007(2)
C316 0.044(3) 0.027(3) 0.035(3) -0.001(2) 0.005(2) 0.004(2)
C321 0.038(3) 0.025(2) 0.028(3) -0.003(2) -0.004(2) 0.0029(19)
C322 0.031(3) 0.024(2) 0.037(3) 0.003(2) -0.007(2) 0.0006(19)
C323 0.043(3) 0.024(3) 0.053(4) -0.006(2) -0.015(3) 0.001(2)
C324 0.043(3) 0.028(3) 0.038(3) -0.001(2) -0.003(2) 0.013(2)
C325 0.029(3) 0.041(3) 0.043(3) 0.008(2) 0.001(2) 0.007(2)
C326 0.034(3) 0.034(3) 0.040(3) -0.001(2) -0.005(2) -0.008(2)
C331 0.033(3) 0.031(3) 0.066(4) -0.008(3) -0.007(3) 0.000(2)
C332 0.038(3) 0.038(3) 0.100(6) -0.032(3) -0.032(3) 0.016(2)
C333 0.047(4) 0.029(4) 0.160(9) -0.024(5) -0.047(5) 0.007(3)
C334 0.040(4) 0.020(3) 0.187(11) 0.008(5) -0.020(5) -0.002(3)
C335 0.051(4) 0.041(4) 0.124(7) 0.024(4) 0.013(4) -0.001(3)
C336 0.062(4) 0.026(3) 0.096(6) -0.005(3) 0.005(4) -0.002(3)
C341 0.045(3) 0.060(4) 0.032(3) -0.013(3) -0.012(2) 0.014(3)
C342 0.073(5) 0.060(4) 0.024(3) -0.005(3) -0.012(3) 0.022(3)
C343 0.068(4) 0.074(5) 0.032(3) 0.002(3) -0.014(3) 0.026(3)
C344 0.095(6) 0.059(5) 0.053(4) 0.011(3) -0.018(4) 0.037(4)
C345 0.097(7) 0.069(5) 0.063(5) 0.029(4) -0.016(4) 0.020(4)
C346 0.092(6) 0.071(5) 0.051(4) 0.029(4) -0.002(4) 0.019(4)
C347 0.066(5) 0.058(4) 0.047(4) 0.009(3) -0.009(3) 0.017(3)
C11 0.040(3) 0.033(3) 0.039(3) 0.006(2) 0.003(2) -0.002(2)
C12 0.051(3) 0.029(3) 0.039(3) -0.001(2) 0.004(2) 0.002(2)
C13 0.049(3) 0.026(3) 0.054(4) 0.004(3) 0.002(3) 0.000(2)
C14 0.043(3) 0.032(3) 0.041(3) 0.010(2) 0.012(2) 0.004(2)
C15 0.035(3) 0.043(3) 0.036(3) 0.007(2) 0.004(2) 0.007(2)
C16 0.031(3) 0.032(3) 0.038(3) 0.004(2) -0.001(2) 0.005(2)
C17 0.036(3) 0.039(3) 0.042(3) -0.002(2) -0.004(2) -0.008(2)
C21 0.035(3) 0.031(3) 0.037(3) 0.001(2) 0.004(2) -0.010(2)
C22 0.040(3) 0.030(3) 0.038(3) 0.001(2) -0.001(2) -0.013(2)
C23 0.043(3) 0.037(3) 0.043(3) 0.006(2) 0.006(2) -0.017(2)
C24 0.058(4) 0.030(3) 0.039(3) -0.001(2) 0.009(3) -0.019(2)
C25 0.044(3) 0.032(3) 0.060(4) 0.006(3) 0.011(3) -0.002(2)
C26 0.042(3) 0.029(3) 0.042(3) -0.001(2) 0.005(2) -0.012(2)
C27 0.052(3) 0.031(3) 0.043(3) 0.004(2) 0.008(3) -0.003(2)
C31 0.039(3) 0.051(3) 0.033(3) 0.002(2) 0.001(2) 0.001(2)
C32 0.043(3) 0.043(3) 0.034(3) 0.014(2) 0.001(2) 0.004(2)
C33 0.049(3) 0.040(3) 0.043(3) 0.006(3) 0.005(3) 0.006(2)
C34 0.044(3) 0.061(4) 0.049(4) 0.014(3) 0.008(3) 0.011(3)
C35 0.037(3) 0.068(4) 0.046(4) 0.010(3) -0.006(3) 0.002(3)
C36 0.050(3) 0.052(4) 0.034(3) -0.007(3) -0.011(2) 0.004(3)
C37 0.060(4) 0.057(4) 0.057(4) -0.020(3) -0.026(3) 0.007(3)
C41 0.045(3) 0.043(3) 0.042(3) -0.021(3) 0.001(3) -0.004(2)
C42 0.046(4) 0.050(4) 0.053(4) -0.019(3) -0.012(3) -0.001(3)
C43 0.032(4) 0.095(6) 0.114(7) -0.048(6) -0.015(4) -0.014(4)
C44 0.075(6) 0.070(5) 0.109(7) 0.003(5) 0.008(5) -0.036(4)
C45 0.075(5) 0.057(4) 0.082(6) -0.013(4) 0.004(4) -0.031(4)
C46 0.066(4) 0.037(3) 0.044(4) -0.010(3) -0.004(3) -0.011(3)
C47 0.075(4) 0.029(3) 0.053(4) -0.009(3) -0.002(3) 0.006(3)
O1 0.076(3) 0.045(2) 0.041(2) 0.0027(19) 0.017(2) -0.007(2)
O2 0.0343(19) 0.041(2) 0.038(2) 0.0034(17) 0.0027(15) -0.0086(15)
O3 0.046(2) 0.060(3) 0.049(3) -0.015(2) 0.0016(19) 0.0041(19)
O4 0.045(2) 0.051(2) 0.040(2) -0.0040(19) 0.0052(17) 0.0021(18)
S1 0.0792(12) 0.0520(10) 0.0565(11) 0.0138(8) 0.0276(9) -0.0061(8)
O11 0.105(4) 0.082(4) 0.095(4) 0.008(3) 0.047(4) -0.032(3)
O12 0.169(6) 0.083(4) 0.085(4) -0.010(3) 0.082(4) -0.028(4)
O13 0.092(4) 0.126(5) 0.077(4) 0.058(4) 0.002(3) -0.012(4)
S2 0.0883(14) 0.0527(10) 0.0541(11) -0.0011(8) 0.0292(9) -0.0013(9)
O21 0.128(5) 0.097(4) 0.075(4) -0.042(3) 0.024(4) -0.039(4)
O22 0.177(7) 0.084(4) 0.073(4) 0.000(3) 0.070(4) -0.015(4)
O23 0.116(5) 0.108(5) 0.080(4) -0.016(3) 0.037(4) 0.034(4)
S3 0.0445(9) 0.0798(13) 0.0763(13) 0.0110(10) 0.0060(9) 0.0147(8)
O31 0.056(3) 0.165(6) 0.094(5) -0.005(4) -0.014(3) 0.019(4)
O32 0.084(4) 0.077(4) 0.180(7) 0.027(4) 0.007(4) 0.025(3)
O33 0.073(4) 0.228(9) 0.093(5) 0.072(5) 0.034(3) 0.059(5)
S4 0.091(6) 0.187(11) 0.069(4) -0.033(5) 0.015(4) -0.070(7)
S4' 0.073(4) 0.102(5) 0.132(7) 0.026(4) -0.033(4) -0.062(3)
O1W 0.286(13) 0.126(7) 0.131(7) -0.019(6) 0.075(8) -0.029(7)
O2W 0.220(12) 0.272(13) 0.118(8) -0.025(8) 0.008(7) -0.083(10)
O3W 0.114(6) 0.150(7) 0.128(6) -0.007(5) 0.016(5) 0.008(5)
O5W 0.126(6) 0.117(5) 0.108(5) 0.026(4) 0.011(4) -0.012(4)
O6W 0.087(4) 0.091(4) 0.121(5) 0.002(4) -0.007(4) -0.003(3)
O7W 0.078(7) 0.087(7) 0.062(6) -0.011(5) 0.013(5) 0.017(5)
O8W 0.041(5) 0.049(5) 0.073(6) -0.006(4) 0.004(4) -0.004(4)
O9W 0.084(8) 0.130(10) 0.099(9) -0.059(7) 0.049(7) -0.082(7)
O10W 0.041(5) 0.156(10) 0.037(5) 0.025(6) 0.016(4) -0.018(5)
O11W 0.113(8) 0.056(5) 0.038(5) 0.009(4) -0.046(5) -0.044(5)
O12W 0.043(6) 0.139(10) 0.082(8) 0.006(7) -0.005(5) 0.004(6)
O13W 0.042(5) 0.074(6) 0.069(6) -0.032(5) -0.024(4) 0.028(4)
O14W 0.102(8) 0.072(7) 0.070(7) 0.003(5) 0.033(6) -0.014(6)
O15W 0.039(5) 0.196(13) 0.047(6) -0.038(7) 0.003(4) -0.001(6)
O16W 0.098(10) 0.150(12) 0.154(14) -0.042(10) 0.070(10) -0.053(9)
O17W 0.21(2) 0.133(13) 0.24(2) -0.030(13) 0.150(18) -0.089(13)
O18W 0.164(18) 0.37(4) 0.30(3) -0.25(3) -0.10(2) 0.15(2)

loop_
_atom_type_symbol
_atom_type_description
_atom_type_scat_dispersion_real
_atom_type_scat_dispersion_imag
_atom_type_scat_source
C C 0.0033 0.0016 'International Tables Vol C Tables 4.2.6.8 and 6.1.1.4'
H H 0 0 'International Tables Vol C Tables 4.2.6.8 and 6.1.1.4'
N N 0.0061 0.0033 'International Tables Vol C Tables 4.2.6.8 and 6.1.1.4'
O O 0.0106 0.006 'International Tables Vol C Tables 4.2.6.8 and 6.1.1.4'
P P 0.1023 0.0942 'International Tables Vol C Tables 4.2.6.8 and 6.1.1.4'
S S 0.1246 0.1234 'International Tables Vol C Tables 4.2.6.8 and 6.1.1.4'
Cl Cl 0.1484 0.1585 'International Tables Vol C Tables 4.2.6.8 and 6.1.1.4'
Co Co 0.3494 0.9721 'International Tables Vol C Tables 4.2.6.8 and 6.1.1.4'

loop_
_geom_angle_atom_site_label_1
_geom_angle_atom_site_label_2
_geom_angle_atom_site_label_3
_geom_angle
N6C Co1 N3B 96.4(3)
N6C Co1 N6B 94.8(3)
N3B Co1 N6B 89.5(3)
N6C Co1 N3C 85.1(3)
N3B Co1 N3C 91.7(3)
N6B Co1 N3C 178.8(3)
N6C Co1 N6A 89.8(4)
N3B Co1 N6A 173.5(3)
N6B Co1 N6A 88.3(4)
N3C Co1 N6A 90.5(3)
N6C Co1 N3A 172.7(3)
N3B Co1 N3A 89.5(3)
N6B Co1 N3A 89.5(4)
N3C Co1 N3A 90.4(3)
N6A Co1 N3A 84.4(3)
C2B C1 C2C 116.3(7)
C2B C1 C2A 113.5(7)
C2C C1 C2A 110.0(7)
C2B C1 Cl1 106.2(5)
C2C C1 Cl1 105.7(4)
C2A C1 Cl1 103.8(5)
N3A C2A C1 108.7(6)
N3A C2A H2A1 109.9
C1 C2A H2A1 109.9
N3A C2A H2A2 109.9
C1 C2A H2A2 109.9
H2A1 C2A H2A2 108.3
C2A N3A C4A 108.7(8)
C2A N3A Co1 118.0(5)
C4A N3A Co1 107.1(6)
C2A N3A H3A 107.5
C4A N3A H3A 107.5
Co1 N3A H3A 107.5
C5A C4A N3A 103.1(11)
C5A C4A H4A1 111.1
N3A C4A H4A1 111.1
C5A C4A H4A2 111.1
N3A C4A H4A2 111.1
H4A1 C4A H4A2 109.1
C4A C5A N6A 104.8(10)
C4A C5A H5A1 110.8
N6A C5A H5A1 110.8
C4A C5A H5A2 110.8
N6A C5A H5A2 110.8
H5A1 C5A H5A2 108.9
C7A N6A C5A 109.7(8)
C7A N6A Co1 121.2(8)
C5A N6A Co1 110.1(6)
C7A N6A H6A 104.8
C5A N6A H6A 104.8
Co1 N6A H6A 104.8
N6A C7A C8 106.3(8)
N6A C7A H7A1 110.5
C8 C7A H7A1 110.5
N6A C7A H7A2 110.5
C8 C7A H7A2 110.5
H7A1 C7A H7A2 108.7
N3B C2B C1 112.2(6)
N3B C2B H2B1 109.2
C1 C2B H2B1 109.2
N3B C2B H2B2 109.2
C1 C2B H2B2 109.2
H2B1 C2B H2B2 107.9
C2B N3B C4B 115.8(7)
C2B N3B Co1 117.5(5)
C4B N3B Co1 101.3(5)
C2B N3B H3B 107.2
C4B N3B H3B 107.2
Co1 N3B H3B 107.2
C5B C4B N3B 108.0(8)
C5B C4B H4B1 110.1
N3B C4B H4B1 110.1
C5B C4B H4B2 110.1
N3B C4B H4B2 110.1
H4B1 C4B H4B2 108.4
C4B C5B N6B 105.4(9)
C4B C5B H5B1 110.7
N6B C5B H5B1 110.7
C4B C5B H5B2 110.7
N6B C5B H5B2 110.7
H5B1 C5B H5B2 108.8
C5B N6B C7B 114.6(8)
C5B N6B Co1 106.5(6)
C7B N6B Co1 116.3(5)
C5B N6B H6B 106.3
C7B N6B H6B 106.3
Co1 N6B H6B 106.3
C8 C7B N6B 112.1(6)
C8 C7B H7B1 109.2
N6B C7B H7B1 109.2
C8 C7B H7B2 109.2
N6B C7B H7B2 109.2
H7B1 C7B H7B2 107.9
N3C C2C C1 110.9(6)
N3C C2C H2C1 109.5
C1 C2C H2C1 109.5
N3C C2C H2C2 109.5
C1 C2C H2C2 109.5
H2C1 C2C H2C2 108
C2C N3C C4C 115.8(7)
C2C N3C Co1 115.6(5)
C4C N3C Co1 103.8(5)
C2C N3C H3C 107
C4C N3C H3C 107
Co1 N3C H3C 107
C5C C4C N3C 102.9(8)
C5C C4C H4C1 111.2
N3C C4C H4C1 111.2
C5C C4C H4C2 111.2
N3C C4C H4C2 111.2
H4C1 C4C H4C2 109.1
N6C C5C C4C 106.1(7)
N6C C5C H5C1 110.5
C4C C5C H5C1 110.5
N6C C5C H5C2 110.5
C4C C5C H5C2 110.5
H5C1 C5C H5C2 108.7
C5C N6C C7C 106.7(7)
C5C N6C Co1 111.8(6)
C7C N6C Co1 117.4(6)
C5C N6C H6C 106.8
C7C N6C H6C 106.8
Co1 N6C H6C 106.8
C8 C7C N6C 112.0(7)
C8 C7C H7C1 109.2
N6C C7C H7C1 109.2
C8 C7C H7C2 109.2
N6C C7C H7C2 109.2
H7C1 C7C H7C2 107.9
C7B C8 C7C 123.9(9)
C7B C8 C7A 110.0(9)
C7C C8 C7A 108.3(9)
C7B C8 Cl2 105.5(6)
C7C C8 Cl2 100.5(6)
C7A C8 Cl2 107.2(7)
C231 P2 C211 109.6(2)
C231 P2 C221 110.9(2)
C211 P2 C221 109.9(2)
C231 P2 C241 109.5(2)
C211 P2 C241 107.5(2)
C221 P2 C241 109.5(2)
C212 C211 C216 119.4(5)
C212 C211 P2 120.9(4)
C216 C211 P2 119.7(4)
C211 C212 C213 120.0(5)
C211 C212 H212 120
C213 C212 H212 120
C214 C213 C212 120.3(5)
C214 C213 H213 119.8
C212 C213 H213 119.8
C213 C214 C215 120.0(5)
C213 C214 H214 120
C215 C214 H214 120
C214 C215 C216 120.4(5)
C214 C215 H215 119.8
C216 C215 H215 119.8
C215 C216 C211 119.9(5)
C215 C216 H216 120.1
C211 C216 H216 120.1
C226 C221 C222 120.5(5)
C226 C221 P2 119.8(4)
C222 C221 P2 119.7(4)
C223 C222 C221 119.8(5)
C223 C222 H222 120.1
C221 C222 H222 120.1
C224 C223 C222 120.3(5)
C224 C223 H223 119.9
C222 C223 H223 119.9
C223 C224 C225 120.8(6)
C223 C224 H224 119.6
C225 C224 H224 119.6
C224 C225 C226 119.1(6)
C224 C225 H225 120.4
C226 C225 H225 120.4
C221 C226 C225 119.5(6)
C221 C226 H226 120.2
C225 C226 H226 120.2
C236 C231 C232 120.0(5)
C236 C231 P2 118.7(4)
C232 C231 P2 121.2(4)
C233 C232 C231 119.6(5)
C233 C232 H232 120.2
C231 C232 H232 120.2
C232 C233 C234 120.2(6)
C232 C233 H233 119.9
C234 C233 H233 119.9
C235 C234 C233 120.0(5)
C235 C234 H234 120
C233 C234 H234 120
C234 C235 C236 119.6(5)
C234 C235 H235 120.2
C236 C235 H235 120.2
C231 C236 C235 120.5(5)
C231 C236 H236 119.8
C235 C236 H236 119.8
C242 C241 P2 115.5(4)
C242 C241 H24A 108.4
P2 C241 H24A 108.4
C242 C241 H24B 108.4
P2 C241 H24B 108.4
H24A C241 H24B 107.5
C243 C242 C247 118.8(5)
C243 C242 C241 120.4(4)
C247 C242 C241 120.8(5)
C242 C243 C244 120.9(5)
C242 C243 H243 119.5
C244 C243 H243 119.5
C243 C244 C245 120.1(5)
C243 C244 H244 120
C245 C244 H244 120
C246 C245 C244 119.5(5)
C246 C245 H245 120.2
C244 C245 H245 120.2
C245 C246 C247 120.0(5)
C245 C246 H246 120
C247 C246 H246 120
C242 C247 C246 120.7(5)
C242 C247 H247 119.6
C246 C247 H247 119.6
C331 P3 C321 109.7(3)
C331 P3 C311 107.1(2)
C321 P3 C311 109.7(2)
C331 P3 C341 111.2(3)
C321 P3 C341 107.9(2)
C311 P3 C341 111.2(3)
C312 C311 C316 119.8(5)
C312 C311 P3 117.4(4)
C316 C311 P3 122.6(4)
C311 C312 C313 119.7(5)
C311 C312 H312 120.1
C313 C312 H312 120.1
C314 C313 C312 119.9(5)
C314 C313 H313 120.1
C312 C313 H313 120.1
C315 C314 C313 120.7(5)
C315 C314 H314 119.7
C313 C314 H314 119.7
C314 C315 C316 120.5(5)
C314 C315 H315 119.7
C316 C315 H315 119.7
C311 C316 C315 119.2(5)
C311 C316 H316 120.4
C315 C316 H316 120.4
C322 C321 C326 118.8(4)
C322 C321 P3 120.3(4)
C326 C321 P3 120.5(4)
C323 C322 C321 119.3(5)
C323 C322 H322 120.4
C321 C322 H322 120.4
C324 C323 C322 121.8(5)
C324 C323 H323 119.1
C322 C323 H323 119.1
C323 C324 C325 119.6(5)
C323 C324 H324 120.2
C325 C324 H324 120.2
C326 C325 C324 120.2(5)
C326 C325 H325 119.9
C324 C325 H325 119.9
C325 C326 C321 120.4(5)
C325 C326 H326 119.8
C321 C326 H326 119.8
C336 C331 C332 119.0(6)
C336 C331 P3 120.5(4)
C332 C331 P3 120.1(6)
C333 C332 C331 120.0(8)
C333 C332 H332 120
C331 C332 H332 120
C332 C333 C334 119.8(7)
C332 C333 H333 120.1
C334 C333 H333 120.1
C335 C334 C333 122.0(7)
C335 C334 H334 119
C333 C334 H334 119
C334 C335 C336 118.2(9)
C334 C335 H335 120.9
C336 C335 H335 120.9
C335 C336 C331 121.0(7)
C335 C336 H336 119.5
C331 C336 H336 119.5
C342 C341 P3 112.7(4)
C342 C341 H34A 109
P3 C341 H34A 109
C342 C341 H34B 109
P3 C341 H34B 109
H34A C341 H34B 107.8
C347 C342 C343 118.6(7)
C347 C342 C341 123.2(6)
C343 C342 C341 118.0(7)
C344 C343 C342 118.0(8)
C344 C343 H343 121
C342 C343 H343 121
C343 C344 C345 123.0(7)
C343 C344 H344 118.5
C345 C344 H344 118.5
C344 C345 C346 118.4(8)
C344 C345 H345 120.8
C346 C345 H345 120.8
C347 C346 C345 119.7(8)
C347 C346 H346 120.1
C345 C346 H346 120.1
C342 C347 C346 122.0(7)
C342 C347 H347 119
C346 C347 H347 119
O1 C11 C12 118.5(5)
O1 C11 C16 121.1(5)
C12 C11 C16 120.4(5)
C13 C12 C11 119.1(5)
C13 C12 C47 120.7(5)
C11 C12 C47 119.9(5)
C14 C13 C12 120.8(5)
C14 C13 H13 119.6
C12 C13 H13 119.6
C13 C14 C15 120.2(5)
C13 C14 S1 120.3(4)
C15 C14 S1 119.3(4)
C16 C15 C14 120.7(5)
C16 C15 H15 119.7
C14 C15 H15 119.7
C15 C16 C11 118.7(5)
C15 C16 C17 121.1(5)
C11 C16 C17 120.1(5)
C22 C17 C16 112.1(4)
C22 C17 H17A 109.2
C16 C17 H17A 109.2
C22 C17 H17B 109.2
C16 C17 H17B 109.2
H17A C17 H17B 107.9
O2 C21 C26 121.6(5)
O2 C21 C22 117.8(5)
C26 C21 C22 120.7(5)
C21 C22 C23 117.9(5)
C21 C22 C17 122.2(5)
C23 C22 C17 119.8(5)
C24 C23 C22 120.8(5)
C24 C23 H23 119.6
C22 C23 H23 119.6
C23 C24 C25 120.4(6)
C23 C24 S2 118.1(5)
C25 C24 S2 121.4(5)
C26 C25 C24 121.0(5)
C26 C25 H25 119.5
C24 C25 H25 119.5
C25 C26 C21 119.3(5)
C25 C26 C27 120.0(5)
C21 C26 C27 120.7(5)
C32 C27 C26 113.7(4)
C32 C27 H27A 108.8
C26 C27 H27A 108.8
C32 C27 H27B 108.8
C26 C27 H27B 108.8
H27A C27 H27B 107.7
O3 C31 C36 119.2(5)
O3 C31 C32 120.5(5)
C36 C31 C32 120.2(5)
C33 C32 C31 120.4(5)
C33 C32 C27 119.2(5)
C31 C32 C27 120.4(5)
C32 C33 C34 119.2(6)
C32 C33 H33 120.4
C34 C33 H33 120.4
C35 C34 C33 121.0(5)
C35 C34 S3 119.7(5)
C33 C34 S3 119.3(5)
C36 C35 C34 120.0(6)
C36 C35 H35 120
C34 C35 H35 120
C35 C36 C31 119.1(6)
C35 C36 C37 120.3(5)
C31 C36 C37 120.6(5)
C42 C37 C36 113.8(6)
C42 C37 H37A 108.8
C36 C37 H37A 108.8
C42 C37 H37B 108.8
C36 C37 H37B 108.8
H37A C37 H37B 107.7
O4 C41 C46 118.2(5)
O4 C41 C42 120.1(6)
C46 C41 C42 121.7(6)
C43 C42 C41 116.8(7)
C43 C42 C37 121.8(6)
C41 C42 C37 121.4(6)
C42 C43 C44 119.9(7)
C42 C43 H43 120.1
C44 C43 H43 120.1
C45 C44 C43 120.6(6)
C45 C44 S4 126.8(8)
C43 C44 S4 111.7(7)
C45 C44 S4' 117.9(7)
C43 C44 S4' 120.7(7)
C44 C45 C46 122.8(8)
C44 C45 H45 118.6
C46 C45 H45 118.6
C45 C46 C41 118.1(6)
C45 C46 C47 120.8(6)
C41 C46 C47 121.0(6)
C46 C47 C12 110.7(5)
C46 C47 H47A 109.5
C12 C47 H47A 109.5
C46 C47 H47B 109.5
C12 C47 H47B 109.5
H47A C47 H47B 108.1
C11 O1 H1 109.5
C21 O2 H2 109.5
C41 O4 H4 109.5
O12 S1 O11 111.6(4)
O12 S1 O13 112.2(5)
O11 S1 O13 113.0(4)
O12 S1 C14 106.6(3)
O11 S1 C14 107.0(3)
O13 S1 C14 105.9(3)
O23 S2 O22 113.3(4)
O23 S2 O21 108.8(4)
O22 S2 O21 111.1(4)
O23 S2 C24 108.0(3)
O22 S2 C24 107.8(3)
O21 S2 C24 107.5(3)
O33 S3 O31 108.0(5)
O33 S3 O32 118.8(5)
O31 S3 O32 110.7(4)
O33 S3 C34 107.2(3)
O31 S3 C34 106.0(4)
O32 S3 C34 105.4(3)
O43 S4 O41 116.3(11)
O43 S4 O42 111.1(9)
O41 S4 O42 105.1(10)
O43 S4 C44 114.7(7)
O41 S4 C44 106.1(9)
O42 S4 C44 102.3(7)
O45 S4' O46 123.3(13)
O45 S4' O44 116.7(13)
O46 S4' O44 107.7(12)
O45 S4' C44 109.6(11)
O46 S4' C44 97.4(10)
O44 S4' C44 97.1(9)

loop_
_geom_bond_atom_site_label_1
_geom_bond_atom_site_label_2
_geom_bond_distance
Co1 N6C 1.934(7)
Co1 N3B 1.952(6)
Co1 N6B 1.954(6)
Co1 N3C 1.988(6)
Co1 N6A 2.003(8)
Co1 N3A 2.035(7)
Cl1 C1 1.806(6)
C1 C2B 1.478(10)
C1 C2C 1.522(10)
C1 C2A 1.555(11)
C2A N3A 1.487(10)
C2A H2A1 0.99
C2A H2A2 0.99
N3A C4A 1.578(14)
N3A H3A 0.93
C4A C5A 1.519(16)
C4A H4A1 0.99
C4A H4A2 0.99
C5A N6A 1.579(15)
C5A H5A1 0.99
C5A H5A2 0.99
N6A C7A 1.501(13)
N6A H6A 0.93
C7A C8 1.539(12)
C7A H7A1 0.99
C7A H7A2 0.99
C2B N3B 1.474(8)
C2B H2B1 0.99
C2B H2B2 0.99
N3B C4B 1.559(11)
N3B H3B 0.93
C4B C5B 1.457(13)
C4B H4B1 0.99
C4B H4B2 0.99
C5B N6B 1.488(13)
C5B H5B1 0.99
C5B H5B2 0.99
N6B C7B 1.535(9)
N6B H6B 0.93
C7B C8 1.472(10)
C7B H7B1 0.99
C7B H7B2 0.99
C2C N3C 1.502(10)
C2C H2C1 0.99
C2C H2C2 0.99
N3C C4C 1.568(12)
N3C H3C 0.93
C4C C5C 1.495(12)
C4C H4C1 0.99
C4C H4C2 0.99
C5C N6C 1.446(11)
C5C H5C1 0.99
C5C H5C2 0.99
N6C C7C 1.500(10)
N6C H6C 0.93
C7C C8 1.488(11)
C7C H7C1 0.99
C7C H7C2 0.99
C8 Cl2 1.833(9)
P2 C231 1.789(5)
P2 C211 1.792(5)
P2 C221 1.800(5)
P2 C241 1.823(5)
C211 C212 1.379(7)
C211 C216 1.403(7)
C212 C213 1.416(8)
C212 H212 0.95
C213 C214 1.367(7)
C213 H213 0.95
C214 C215 1.386(8)
C214 H214 0.95
C215 C216 1.396(8)
C215 H215 0.95
C216 H216 0.95
C221 C226 1.379(8)
C221 C222 1.386(7)
C222 C223 1.383(8)
C222 H222 0.95
C223 C224 1.362(9)
C223 H223 0.95
C224 C225 1.392(9)
C224 H224 0.95
C225 C226 1.402(8)
C225 H225 0.95
C226 H226 0.95
C231 C236 1.383(7)
C231 C232 1.392(7)
C232 C233 1.385(8)
C232 H232 0.95
C233 C234 1.397(8)
C233 H233 0.95
C234 C235 1.381(8)
C234 H234 0.95
C235 C236 1.393(7)
C235 H235 0.95
C236 H236 0.95
C241 C242 1.518(7)
C241 H24A 0.99
C241 H24B 0.99
C242 C243 1.379(7)
C242 C247 1.381(7)
C243 C244 1.383(7)
C243 H243 0.95
C244 C245 1.385(8)
C244 H244 0.95
C245 C246 1.376(8)
C245 H245 0.95
C246 C247 1.393(8)
C246 H246 0.95
C247 H247 0.95
P3 C331 1.770(6)
P3 C321 1.787(5)
P3 C311 1.803(5)
P3 C341 1.822(6)
C311 C312 1.386(7)
C311 C316 1.390(7)
C312 C313 1.389(7)
C312 H312 0.95
C313 C314 1.374(8)
C313 H313 0.95
C314 C315 1.356(8)
C314 H314 0.95
C315 C316 1.393(7)
C315 H315 0.95
C316 H316 0.95
C321 C322 1.400(7)
C321 C326 1.405(7)
C322 C323 1.373(7)
C322 H322 0.95
C323 C324 1.362(8)
C323 H323 0.95
C324 C325 1.390(7)
C324 H324 0.95
C325 C326 1.366(8)
C325 H325 0.95
C326 H326 0.95
C331 C336 1.399(10)
C331 C332 1.406(8)
C332 C333 1.363(11)
C332 H332 0.95
C333 C334 1.386(13)
C333 H333 0.95
C334 C335 1.379(13)
C334 H334 0.95
C335 C336 1.381(9)
C335 H335 0.95
C336 H336 0.95
C341 C342 1.509(9)
C341 H34A 0.99
C341 H34B 0.99
C342 C347 1.373(10)
C342 C343 1.444(9)
C343 C344 1.378(11)
C343 H343 0.95
C344 C345 1.383(12)
C344 H344 0.95
C345 C346 1.401(11)
C345 H345 0.95
C346 C347 1.390(10)
C346 H346 0.95
C347 H347 0.95
C11 O1 1.372(6)
C11 C12 1.395(7)
C11 C16 1.415(8)
C12 C13 1.385(8)
C12 C47 1.542(8)
C13 C14 1.374(8)
C13 H13 0.95
C14 C15 1.392(7)
C14 S1 1.759(6)
C15 C16 1.375(7)
C15 H15 0.95
C16 C17 1.532(7)
C17 C22 1.516(7)
C17 H17A 0.99
C17 H17B 0.99
C21 O2 1.358(6)
C21 C26 1.397(7)
C21 C22 1.406(7)
C22 C23 1.410(8)
C23 C24 1.368(8)
C23 H23 0.95
C24 C25 1.379(8)
C24 S2 1.773(6)
C25 C26 1.377(8)
C25 H25 0.95
C26 C27 1.546(8)
C27 C32 1.521(8)
C27 H27A 0.99
C27 H27B 0.99
C31 O3 1.352(7)
C31 C36 1.411(8)
C31 C32 1.417(8)
C32 C33 1.373(8)
C33 C34 1.407(9)
C33 H33 0.95
C34 C35 1.400(9)
C34 S3 1.770(6)
C35 C36 1.390(8)
C35 H35 0.95
C36 C37 1.514(9)
C37 C42 1.508(10)
C37 H37A 0.99
C37 H37B 0.99
C41 O4 1.360(7)
C41 C46 1.402(9)
C41 C42 1.415(8)
C42 C43 1.394(10)
C43 C44 1.424(12)
C43 H43 0.95
C44 C45 1.315(11)
C44 S4 1.748(10)
C44 S4' 1.913(10)
C45 C46 1.365(10)
C45 H45 0.95
C46 C47 1.512(9)
C47 H47A 0.99
C47 H47B 0.99
O1 H1 0.84
O2 H2 0.84
O4 H4 0.84
S1 O12 1.417(6)
S1 O11 1.428(6)
S1 O13 1.452(6)
S2 O23 1.406(7)
S2 O22 1.410(6)
S2 O21 1.463(6)
S3 O33 1.384(6)
S3 O31 1.468(7)
S3 O32 1.476(7)
S4 O43 1.362(10)
S4 O41 1.401(13)
S4 O42 1.563(12)
S4' O45 1.304(14)
S4' O46 1.439(14)
S4' O44 1.496(14)

loop_
_geom_hbond_atom_site_label_D
_geom_hbond_atom_site_label_H
_geom_hbond_atom_site_label_A
_geom_hbond_distance_DH
_geom_hbond_distance_HA
_geom_hbond_distance_DA
_geom_hbond_angle_DHA
N3A H3A O15W 0.93 1.99 2.906(13) 168.2
N6A H6A O14W 0.93 1.95 2.875(15) 173
N3B H3B O10W 0.93 1.83 2.758(12) 173.9
N6B H6B O15W 0.93 1.94 2.862(14) 168.7
N3C H3C O14W 0.93 2.08 3.002(13) 169.3
N6C H6C O10W 0.93 2.04 2.900(15) 152.5
O1 H1 O2 0.84 1.81 2.604(5) 156.1
O2 H2 O3 0.84 1.63 2.460(5) 171.1
O4 H4 O3 0.84 1.77 2.604(6) 170.8

loop_
_platon_squeeze_void_nr
_platon_squeeze_void_average_x
_platon_squeeze_void_average_y
_platon_squeeze_void_average_z
_platon_squeeze_void_volume
_platon_squeeze_void_count_electrons
_platon_squeeze_void_content
1 0.108 0.032 0.145 139 7 ' '
2 0.891 -0.032 0.855 139 7 ' '
3 0.450 0.160 0.568 43 2 ' '
4 0.950 0.339 0.068 43 2 ' '
5 0.608 0.468 0.645 139 7 ' '
6 0.391 0.532 0.355 139 7 ' '
7 0.050 0.660 0.932 43 2 ' '
8 0.550 0.839 0.432 43 2 ' '
